data_1011045
loop_
_publ_author_name
'Gruner, W J'

_publ_section_title 'The Crystal Structure of Kaolinite'
_journal_coden_ASTM ZEKGAX
_journal_name_full
;
Zeitschrift fuer Kristallographie, Kristallgeometrie, Kristallphysik,
Kristallchemie (-144,1977)
;
_journal_page_first 75
_journal_page_last 88
_journal_volume 83
_journal_year 1932
_chemical_compound_source 'from Brooklyn, New York'
_chemical_formula_structural 'Al2 Si2 O5 (O H)4'
_chemical_formula_sum 'Al2 H4 O9 Si2'
_chemical_name_mineral 'Kaolinite 2M'
_chemical_name_systematic 'Aluminium silicate hydroxide *'
_space_group_IT_number 9
_symmetry_cell_setting monoclinic
_symmetry_Int_Tables_number 9
_symmetry_space_group_name_Hall 'C -2yc'
_symmetry_space_group_name_H-M 'C 1 c 1'
_cell_angle_alpha 90
_cell_angle_beta 100.2
_cell_angle_gamma 90
_cell_formula_units_Z 4
_cell_length_a 5.148
_cell_length_b 8.92
_cell_length_c 14.535
_cell_volume 656.9
_exptl_crystal_density_meas 2.6
_cod_original_formula_sum 'H4 Al2 O9 Si2'
_cod_database_code 1011045

loop_
_symmetry_equiv_pos_as_xyz
x,y,z
x,-y,1/2+z
1/2+x,1/2+y,z
1/2+x,1/2-y,1/2+z

loop_
_atom_site_label
_atom_site_type_symbol
_atom_site_symmetry_multiplicity
_atom_site_Wyckoff_symbol
_atom_site_fract_x
_atom_site_fract_y
_atom_site_fract_z
_atom_site_occupancy
_atom_site_attached_hydrogens
_atom_site_calc_flag
Al1 Al3+ 4 a 0.25 -0.167 0. 1. 0 d
Al2 Al3+ 4 a 0.25 0.167 0. 1. 0 d
Si1 Si4+ 4 a 0.008 0.5 0.188 1. 0 d
Si2 Si4+ 4 a 0.008 0.167 0.188 1. 0 d
O1 O2- 4 a -0.046 0.5 0.076 1. 0 d
O2 O2- 4 a -0.046 0.167 0.076 1. 0 d
O3 O2- 4 a -0.046 -0.167 0.076 1. 1 d
O4 O2- 4 a 0.033 0.333 0.229 1. 0 d
O5 O2- 4 a 0.283 -0.417 0.229 1. 0 d
O6 O2- 4 a 0.283 0.083 0.229 1. 0 d
O7 O2- 4 a 0.046 0. 0.424 1. 1 d
O8 O2- 4 a -0.454 0.167 0.424 1. 1 d
O9 O2- 4 a 0.046 0.333 0.424 1. 1 d

loop_
_atom_type_symbol
_atom_type_oxidation_number
Al3+ 3.000
Si4+ 4.000
O2- -2.000
H1+ 1.000
